data_2312343
loop_
_publ_author_name
'Gaydamaka, Anna A.'
'Rashchenko, Sergey V.'
'Semerikova, Anna I.'
'Smirnova, Ekaterina S.'
'Ivanova, Anna G.'
'Arkhipov, Sergey G.'
'Zakharov, Boris A.'
'Bogdanov, Nikita E.'
'Boldyreva, Elena V.'

_publ_section_title
;
 A high-pressure single-crystal X-ray diffraction study of potassium
 guaninate hydrate,
 K<sup>+</sup>&#xb7;C<sub>5</sub>H<sub>4</sub>N<sub>5</sub>O<sup>-</sup>&#xb7;H<sub>2</sub>O.
;
_journal_issue 6
_journal_name_full 'Acta crystallographica Section B, Structural science, crystal engineering and materials'
_journal_paper_doi 10.1107/S2052520623008740
_journal_volume 79
_journal_year 2023
_chemical_formula_moiety 'C10 H12 K2 N10 O4'
_chemical_formula_sum 'C10 H12 K2 N10 O4'
_chemical_formula_weight 414.50
_chemical_name_common potassium{2-amino-6-oxo-1-hydro-purine-7(9)-ide/2-amino-6-oxo-7-hydro-purine-1(3)-ide}monohydrate
_chemical_name_systematic
potassium{2-amino-6-oxo-1-hydro-purine-7(9)-ide/2-amino-6-oxo-7-hydro-purine-1(3)-ide}monohydrate
_space_group_crystal_system monoclinic
_space_group_IT_number 15
_space_group_name_Hall '-C 2yc'
_space_group_name_H-M_alt 'C 1 2/c 1'
_atom_sites_solution_hydrogens mixed
_atom_sites_solution_primary direct
_atom_sites_solution_secondary direct
_audit_creation_method SHELXL-2019/2
_cell_angle_alpha 90
_cell_angle_beta 129.39(3)
_cell_angle_gamma 90
_cell_formula_units_Z 8
_cell_length_a 36.468(5)
_cell_length_b 3.84050(11)
_cell_length_c 28.701(7)
_cell_measurement_reflns_used 6065
_cell_measurement_temperature 293(2)
_cell_measurement_theta_max 28.2870
_cell_measurement_theta_min 1.4400
_cell_volume 3106.6(16)
_computing_cell_refinement 'CrysAlisPro 1.171.42.49 (Rigaku OD, 2022)'
_computing_data_collection 'CrysAlisPro 1.171.42.49 (Rigaku OD, 2022)'
_computing_data_reduction 'CrysAlisPro 1.171.42.49 (Rigaku OD, 2022)'
_computing_molecular_graphics 'Mercury (Macrae et al., 2020), Vesta(Momma,2011)'
_computing_structure_refinement 'SHELXL-2019/2 (Sheldrick, 2019)'
_diffrn_ambient_temperature 293(2)
_diffrn_detector 'Hybrid Pixel Array Detector'
_diffrn_detector_area_resol_mean 10.0000
_diffrn_detector_type 'HyPix-Arc 150'
_diffrn_measured_fraction_theta_full 0.371
_diffrn_measured_fraction_theta_max 0.289
_diffrn_measurement_device 'four-circle diffractometer'
_diffrn_measurement_device_type 'XtaLAB Synergy R, DW system, HyPix-Arc 150'
_diffrn_measurement_method '\w scans'
_diffrn_radiation_monochromator mirror
_diffrn_radiation_probe x-ray
_diffrn_radiation_type MoK\a
_diffrn_radiation_wavelength 0.71073
_diffrn_reflns_av_R_equivalents 0.0965
_diffrn_reflns_av_unetI/netI 0.0377
_diffrn_reflns_Laue_measured_fraction_full 0.371
_diffrn_reflns_Laue_measured_fraction_max 0.289
_diffrn_reflns_limit_h_max 36
_diffrn_reflns_limit_h_min -36
_diffrn_reflns_limit_k_max 5
_diffrn_reflns_limit_k_min -5
_diffrn_reflns_limit_l_max 15
_diffrn_reflns_limit_l_min -15
_diffrn_reflns_number 13085
_diffrn_reflns_point_group_measured_fraction_full 0.371
_diffrn_reflns_point_group_measured_fraction_max 0.289
_diffrn_reflns_theta_full 25.242
_diffrn_reflns_theta_max 29.916
_diffrn_reflns_theta_min 1.445
_diffrn_source 'Rotating-anode X-ray tube'
_diffrn_source_type 'Rigaku (Mo) X-ray Source'
_exptl_absorpt_coefficient_mu 0.656
_exptl_absorpt_correction_T_max 0.481
_exptl_absorpt_correction_T_min 0.396
_exptl_absorpt_correction_type gaussian
_exptl_absorpt_process_details 'Absorb-7 (Angel, 2013)'
_exptl_crystal_colour colourless
_exptl_crystal_density_diffrn 1.772
_exptl_crystal_description needle
_exptl_crystal_F_000 1696
_exptl_crystal_size_max 0.14
_exptl_crystal_size_mid 0.08
_exptl_crystal_size_min 0.08
_refine_diff_density_max 0.506
_refine_diff_density_min -0.506
_refine_diff_density_rms 0.070
_refine_ls_extinction_method none
_refine_ls_goodness_of_fit_ref 1.078
_refine_ls_hydrogen_treatment mixed
_refine_ls_matrix_type full
_refine_ls_number_parameters 117
_refine_ls_number_reflns 1304
_refine_ls_number_restraints 6
_refine_ls_restrained_S_all 1.075
_refine_ls_R_factor_all 0.0810
_refine_ls_R_factor_gt 0.0628
_refine_ls_shift/su_max 0.002
_refine_ls_shift/su_mean 0.000
_refine_ls_structure_factor_coef Fsqd
_refine_ls_weighting_details 'w=1/[\s^2^(Fo^2^)+(0.0740P)^2^+22.4086P] where P=(Fo^2^+2Fc^2^)/3'
_refine_ls_weighting_scheme calc
_refine_ls_wR_factor_gt 0.1571
_refine_ls_wR_factor_ref 0.1684
_reflns_Friedel_coverage 0.000
_reflns_number_gt 1020
_reflns_number_total 1304
_reflns_threshold_expression 'I > 2\s(I)'
_cod_data_source_file xk5102sup1.cif
_cod_data_source_block 0.2GPa_lab
_cod_original_cell_volume 3106.6(13)
_cod_original_sg_symbol_H-M 'C 2/c'
_cod_database_code 2312343
_shelx_shelxl_version_number 2019/2
_shelx_space_group_comment
;
The symmetry employed for this shelxl refinement is uniquely defined
by the following loop, which should always be used as a source of
symmetry information in preference to the above space-group names.
They are only intended as comments.
;

loop_
_space_group_symop_operation_xyz
'x, y, z'
'-x, y, -z+1/2'
'x+1/2, y+1/2, z'
'-x+1/2, y+1/2, -z+1/2'
'-x, -y, -z'
'x, -y, z-1/2'
'-x+1/2, -y+1/2, -z'
'x+1/2, -y+1/2, z-1/2'

loop_
_atom_site_label
_atom_site_type_symbol
_atom_site_fract_x
_atom_site_fract_y
_atom_site_fract_z
_atom_site_U_iso_or_equiv
_atom_site_adp_type
_atom_site_occupancy
_atom_site_site_symmetry_order
_atom_site_calc_flag
_atom_site_refinement_flags_posn
_atom_site_refinement_flags_adp
_atom_site_refinement_flags_occupancy
_atom_site_disorder_assembly
_atom_site_disorder_group
K1 K 0.49273(5) 0.1447(4) 0.92171(12) 0.0330(4) Uiso 1 1 d . . . . .
C8A C 0.3299(3) 0.043(2) 0.7953(7) 0.051(2) Uiso 1 1 d . . . . .
H1 H 0.312558 0.107895 0.807532 0.062 Uiso 1 1 calc R U . . .
C4A C 0.3859(2) -0.1527(16) 0.7952(7) 0.0261(15) Uiso 1 1 d . . . . .
C5A C 0.3499(2) -0.0436(15) 0.7373(8) 0.0245(17) Uiso 1 1 d . . . . .
C6A C 0.3548(2) -0.0687(14) 0.6942(7) 0.0188(15) Uiso 1 1 d . . . . .
C2A C 0.4299(2) -0.3081(14) 0.7698(6) 0.0208(14) Uiso 1 1 d . . . . .
N9A N 0.3738(2) -0.0985(16) 0.8314(6) 0.0394(18) Uiso 1 1 d . . . . .
N7A N 0.3145(2) 0.0757(13) 0.7370(5) 0.0343(14) Uiso 1 1 d . . . . .
H2 H 0.287594 0.156745 0.706293 0.041 Uiso 1 1 calc R U . . .
N1A N 0.39676(17) -0.2104(11) 0.7113(4) 0.0225(11) Uiso 1 1 d . . . . .
N3A N 0.42790(19) -0.2862(12) 0.8147(5) 0.0233(13) Uiso 1 1 d . . . . .
N2A N 0.47066(17) -0.4277(12) 0.7854(4) 0.0290(12) Uiso 1 1 d . . . . .
H3 H 0.493380 -0.484439 0.822222 0.035 Uiso 1 1 calc R U . . .
H4 H 0.474247 -0.448079 0.758661 0.035 Uiso 1 1 calc R U . . .
O1A O 0.32478(15) 0.0358(10) 0.6380(4) 0.0266(10) Uiso 1 1 d . . . . .
O2W O 0.45241(16) -0.3472(11) 0.9465(4) 0.0331(11) Uiso 1 1 d D . . . .
H5 H 0.4243(8) -0.297(14) 0.9063(11) 0.040 Uiso 1 1 d D U . . .
H6 H 0.4421(10) -0.503(11) 0.9622(13) 0.040 Uiso 1 1 d D U . . .
K2 K 0.26183(4) 0.5258(3) 0.57136(11) 0.0261(4) Uiso 1 1 d . . . . .
C8B C 0.1199(2) 0.7368(15) 0.5425(5) 0.0287(14) Uiso 1 1 d . . . . .
H7 H 0.121687 0.632977 0.573185 0.034 Uiso 1 1 calc R U . . .
C4B C 0.0908(2) 0.9965(15) 0.4596(5) 0.0202(12) Uiso 1 1 d . . . . .
C5B C 0.1394(2) 0.9327(14) 0.4912(5) 0.0203(12) Uiso 1 1 d . . . . .
C6B C 0.16072(19) 1.0451(13) 0.4679(5) 0.0177(12) Uiso 1 1 d . . . . .
C2B C 0.08177(19) 1.2692(13) 0.3839(5) 0.0165(11) Uiso 1 1 d . . . . .
N7B N 0.15762(18) 0.7700(12) 0.5448(4) 0.0264(12) Uiso 1 1 d . . . . .
N9B N 0.07808(19) 0.8688(13) 0.4910(5) 0.0271(12) Uiso 1 1 d . . . . .
N3B N 0.06148(17) 1.1634(11) 0.4053(4) 0.0194(10) Uiso 1 1 d . . . . .
N1B N 0.12943(17) 1.2096(11) 0.4115(4) 0.0233(11) Uiso 1 1 d . . . . .
H8 H 0.140001 1.275849 0.393370 0.028 Uiso 1 1 calc R U . . .
N2B N 0.05676(18) 1.4293(11) 0.3300(4) 0.0260(12) Uiso 1 1 d . . . . .
H9 H 0.026789 1.462630 0.309262 0.031 Uiso 1 1 calc R U . . .
H10 H 0.070751 1.498293 0.316299 0.031 Uiso 1 1 calc R U . . .
O1B O 0.20366(14) 1.0179(10) 0.4900(3) 0.0263(10) Uiso 1 1 d . . . . .
O3W O 0.22421(16) 0.2947(11) 0.6328(4) 0.0342(11) Uiso 1 1 d D . . . .
H11 H 0.208(2) 0.490(5) 0.6063(15) 0.041 Uiso 1 1 d D U . . .
H12 H 0.210(2) 0.096(6) 0.6068(15) 0.041 Uiso 1 1 d D U . . .

loop_
_atom_type_symbol
_atom_type_description
_atom_type_scat_dispersion_real
_atom_type_scat_dispersion_imag
_atom_type_scat_source
C C 0.0033 0.0016 'International Tables Vol C Tables 4.2.6.8 and 6.1.1.4'
H H 0.0000 0.0000 'International Tables Vol C Tables 4.2.6.8 and 6.1.1.4'
N N 0.0061 0.0033 'International Tables Vol C Tables 4.2.6.8 and 6.1.1.4'
O O 0.0106 0.0060 'International Tables Vol C Tables 4.2.6.8 and 6.1.1.4'
K K 0.2009 0.2494 'International Tables Vol C Tables 4.2.6.8 and 6.1.1.4'

loop_
_geom_angle_atom_site_label_1
_geom_angle_atom_site_label_2
_geom_angle_atom_site_label_3
_geom_angle
_geom_angle_site_symmetry_1
_geom_angle_site_symmetry_3
_geom_angle_publ_flag
O2W K1 O2W 87.7(3) . 1_565 ?
O2W K1 N3A 71.0(3) . . ?
O2W K1 N3A 117.2(2) 1_565 . ?
O2W K1 N3B 150.30(18) . 8_566 ?
O2W K1 N3B 120.6(2) 1_565 8_566 ?
N3A K1 N3B 100.3(4) . 8_566 ?
O2W K1 N9B 138.2(3) . 8_566 ?
O2W K1 N9B 83.7(2) 1_565 8_566 ?
N3A K1 N9B 147.5(4) . 8_566 ?
N3B K1 N9B 47.5(3) 8_566 8_566 ?
O2W K1 O2W 83.79(16) . 5_657 ?
O2W K1 O2W 62.82(16) 1_565 5_657 ?
N3A K1 O2W 154.6(3) . 5_657 ?
N3B K1 O2W 100.4(2) 8_566 5_657 ?
N9B K1 O2W 55.9(3) 8_566 5_657 ?
O2W K1 N9B 83.2(2) . 8_556 ?
O2W K1 N9B 139.0(3) 1_565 8_556 ?
N3A K1 N9B 97.28(19) . 8_556 ?
N3B K1 N9B 69.5(3) 8_566 8_556 ?
N9B K1 N9B 77.18(13) 8_566 8_556 ?
O2W K1 N9B 76.5(3) 5_657 8_556 ?
O2W K1 N3A 121.2(2) . 1_565 ?
O2W K1 N3A 65.6(3) 1_565 1_565 ?
N3A K1 N3A 76.7(2) . 1_565 ?
N3B K1 N3A 82.1(3) 8_566 1_565 ?
N9B K1 N3A 91.92(18) 8_566 1_565 ?
O2W K1 N3A 120.7(2) 5_657 1_565 ?
N9B K1 N3A 149.6(4) 8_556 1_565 ?
O2W K1 K1 46.63(18) . 1_545 ?
O2W K1 K1 134.30(18) 1_565 1_545 ?
N3A K1 K1 55.51(13) . 1_545 ?
N3B K1 K1 104.60(11) 8_566 1_545 ?
N9B K1 K1 127.84(10) 8_566 1_545 ?
O2W K1 K1 104.76(10) 5_657 1_545 ?
N9B K1 K1 50.66(10) 8_556 1_545 ?
N3A K1 K1 132.21(14) 1_565 1_545 ?
O2W K1 K1 133.37(18) . 1_565 ?
O2W K1 K1 45.70(18) 1_565 1_565 ?
N3A K1 K1 124.49(13) . 1_565 ?
N3B K1 K1 75.40(11) 8_566 1_565 ?
N9B K1 K1 52.17(10) 8_566 1_565 ?
O2W K1 K1 75.24(10) 5_657 1_565 ?
N9B K1 K1 129.34(10) 8_556 1_565 ?
N3A K1 K1 47.79(14) 1_565 1_565 ?
K1 K1 K1 180.0 1_545 1_565 ?
O2W K1 H5 19.79(16) . . ?
O2W K1 H5 84.4(15) 1_565 . ?
N3A K1 H5 56.5(11) . . ?
N3B K1 H5 153.3(15) 8_566 . ?
N9B K1 H5 155.5(10) 8_566 . ?
O2W K1 H5 99.6(9) 5_657 . ?
N9B K1 H5 98.4(10) 8_556 . ?
N3A K1 H5 102.5(6) 1_565 . ?
K1 K1 H5 52.9(13) 1_545 . ?
K1 K1 H5 127.1(13) 1_565 . ?
N9A C8A N7A 109.5(18) . . ?
N9A C8A H1 125.2 . . ?
N7A C8A H1 125.2 . . ?
N3A C4A C5A 125(2) . . ?
N3A C4A N9A 124.3(13) . . ?
C5A C4A N9A 110.3(13) . . ?
C6A C5A N7A 133.3(10) . . ?
C6A C5A C4A 120.1(14) . . ?
N7A C5A C4A 107(2) . . ?
O1A C6A C5A 127.5(10) . . ?
O1A C6A N1A 115.4(17) . . ?
C5A C6A N1A 117.1(10) . . ?
N2A C2A N3A 115.3(9) . . ?
N2A C2A N1A 116.0(16) . . ?
N3A C2A N1A 128.6(11) . . ?
C8A N9A C4A 105.9(14) . . ?
C5A N7A C8A 107.7(8) . . ?
C5A N7A H2 126.2 . . ?
C8A N7A H2 126.2 . . ?
C2A N1A C6A 117.6(15) . . ?
C2A N3A C4A 111.3(11) . . ?
C2A N3A K1 123.0(6) . . ?
C4A N3A K1 99.7(8) . . ?
C2A N3A K1 114.6(5) . 1_545 ?
C4A N3A K1 126.8(12) . 1_545 ?
K1 N3A K1 76.7(2) . 1_545 ?
C2A N2A H3 120.0 . . ?
C2A N2A H4 120.0 . . ?
H3 N2A H4 120.0 . . ?
C6A O1A K2 141.0(9) . . ?
C6A O1A K2 108.8(4) . 1_545 ?
K2 O1A K2 92.69(12) . 1_545 ?
K1 O2W K1 87.7(3) . 1_545 ?
K1 O2W K1 96.21(16) . 5_657 ?
K1 O2W K1 117.18(15) 1_545 5_657 ?
K1 O2W H5 83.8(19) . . ?
K1 O2W H5 100(4) 1_545 . ?
K1 O2W H5 143(4) 5_657 . ?
K1 O2W H6 170(2) . . ?
K1 O2W H6 96(3) 1_545 . ?
K1 O2W H6 74(2) 5_657 . ?
H5 O2W H6 104.5(6) . . ?
O1A K2 O1A 92.69(12) . 1_565 ?
O1A K2 O1B 168.2(4) . . ?
O1A K2 O1B 87.28(14) 1_565 . ?
O1A K2 O1B 87.51(14) . 1_545 ?
O1A K2 O1B 168.4(4) 1_565 1_545 ?
O1B K2 O1B 90.17(17) . 1_545 ?
O1A K2 O1B 83.0(3) . 7_566 ?
O1A K2 O1B 88.2(3) 1_565 7_566 ?
O1B K2 O1B 85.2(2) . 7_566 ?
O1B K2 O1B 80.3(2) 1_545 7_566 ?
O1A K2 O3W 82.7(3) . . ?
O1A K2 O3W 107.7(3) 1_565 . ?
O1B K2 O3W 108.5(2) . . ?
O1B K2 O3W 83.9(3) 1_545 . ?
O1B K2 O3W 159.09(15) 7_566 . ?
O1A K2 K2 135.77(9) . 1_565 ?
O1A K2 K2 43.09(8) 1_565 1_565 ?
O1B K2 K2 45.37(11) . 1_565 ?
O1B K2 K2 135.54(10) 1_545 1_565 ?
O1B K2 K2 93.51(8) 7_566 1_565 ?
O3W K2 K2 107.37(11) . 1_565 ?
O1A K2 K2 44.23(9) . 1_545 ?
O1A K2 K2 136.92(8) 1_565 1_545 ?
O1B K2 K2 134.63(11) . 1_545 ?
O1B K2 K2 44.46(10) 1_545 1_545 ?
O1B K2 K2 86.49(8) 7_566 1_545 ?
O3W K2 K2 72.63(11) . 1_545 ?
K2 K2 K2 180.0 1_565 1_545 ?
O1A K2 K2 125.1(3) . 7_566 ?
O1A K2 K2 86.9(2) 1_565 7_566 ?
O1B K2 K2 43.1(2) . 7_566 ?
O1B K2 K2 83.5(2) 1_545 7_566 ?
O1B K2 K2 42.07(11) 7_566 7_566 ?
O3W K2 K2 148.70(10) . 7_566 ?
K2 K2 K2 64.51(5) 1_565 7_566 ?
K2 K2 K2 115.50(5) 1_545 7_566 ?
O1A K2 H11 101.4(4) . . ?
O1A K2 H11 105.5(8) 1_565 . ?
O1B K2 H11 89.9(3) . . ?
O1B K2 H11 85.8(8) 1_545 . ?
O1B K2 H11 165.3(7) 7_566 . ?
O3W K2 H11 18.7(2) . . ?
K2 K2 H11 92.9(5) 1_565 . ?
K2 K2 H11 87.1(5) 1_545 . ?
K2 K2 H11 131.5(3) 7_566 . ?
N7B C8B N9B 114.7(13) . . ?
N7B C8B H7 122.6 . . ?
N9B C8B H7 122.6 . . ?
N9B C4B N3B 125.6(8) . . ?
N9B C4B C5B 109.6(9) . . ?
N3B C4B C5B 124.7(14) . . ?
C6B C5B N7B 131.6(6) . . ?
C6B C5B C4B 120.1(10) . . ?
N7B C5B C4B 108.2(12) . . ?
O1B C6B C5B 129.1(9) . . ?
O1B C6B N1B 117.1(12) . . ?
C5B C6B N1B 113.8(7) . . ?
N3B C2B N2B 121.1(6) . . ?
N3B C2B N1B 124.1(9) . . ?
N2B C2B N1B 114.8(12) . . ?
C8B N7B C5B 103.7(7) . . ?
C4B N9B C8B 103.7(10) . . ?
C4B N9B K1 89.1(4) . 8_465 ?
C8B N9B K1 154.2(9) . 8_465 ?
C4B N9B K1 115.8(7) . 8_455 ?
C8B N9B K1 115.4(5) . 8_455 ?
K1 N9B K1 77.18(13) 8_465 8_455 ?
C2B N3B C4B 114.8(8) . . ?
C2B N3B K1 143.7(4) . 8_465 ?
C4B N3B K1 93.8(9) . 8_465 ?
C2B N1B C6B 122.4(12) . . ?
C2B N1B H8 118.8 . . ?
C6B N1B H8 118.8 . . ?
C2B N2B H9 120.0 . . ?
C2B N2B H10 120.0 . . ?
H9 N2B H10 120.0 . . ?
C6B O1B K2 122.4(7) . . ?
C6B O1B K2 114.3(6) . 1_565 ?
K2 O1B K2 90.17(17) . 1_565 ?
C6B O1B K2 127.5(8) . 7_566 ?
K2 O1B K2 94.8(2) . 7_566 ?
K2 O1B K2 99.7(2) 1_565 7_566 ?
K2 O3W H11 66(6) . . ?
K2 O3W H12 90(6) . . ?
H11 O3W H12 104.4(5) . . ?

loop_
_geom_bond_atom_site_label_1
_geom_bond_atom_site_label_2
_geom_bond_distance
_geom_bond_site_symmetry_2
_geom_bond_publ_flag
K1 O2W 2.751(9) . ?
K1 O2W 2.794(9) 1_565 ?
K1 N3A 2.923(9) . ?
K1 N3B 2.923(12) 8_566 ?
K1 N9B 3.046(5) 8_566 ?
K1 O2W 3.051(9) 5_657 ?
K1 N9B 3.111(6) 8_556 ?
K1 N3A 3.253(8) 1_565 ?
K1 K1 3.84049(12) 1_545 ?
K1 K1 3.84050(12) 1_565 ?
K1 H5 2.81(3) . ?
C8A N9A 1.351(12) . ?
C8A N7A 1.39(3) . ?
C8A H1 0.9300 . ?
C4A N3A 1.354(16) . ?
C4A C5A 1.374(18) . ?
C4A N9A 1.38(2) . ?
C5A C6A 1.36(2) . ?
C5A N7A 1.36(2) . ?
C6A O1A 1.311(16) . ?
C6A N1A 1.388(14) . ?
C2A N2A 1.333(14) . ?
C2A N3A 1.34(2) . ?
C2A N1A 1.357(14) . ?
N7A H2 0.8600 . ?
N2A H3 0.8600 . ?
N2A H4 0.8600 . ?
O1A K2 2.626(4) . ?
O1A K2 2.682(4) 1_545 ?
O2W H5 0.9584(16) . ?
O2W H6 0.9584(18) . ?
K2 O1B 2.690(5) . ?
K2 O1B 2.733(5) 1_545 ?
K2 O1B 2.744(11) 7_566 ?
K2 O3W 2.974(12) . ?
K2 K2 3.84048(11) 1_565 ?
K2 K2 3.84051(11) 1_545 ?
K2 K2 4.000(6) 7_566 ?
K2 H11 2.72(10) . ?
C8B N7B 1.342(18) . ?
C8B N9B 1.380(8) . ?
C8B H7 0.9300 . ?
C4B N9B 1.34(2) . ?
C4B N3B 1.366(13) . ?
C4B C5B 1.409(10) . ?
C5B C6B 1.37(2) . ?
C5B N7B 1.381(16) . ?
C6B O1B 1.267(10) . ?
C6B N1B 1.407(12) . ?
C2B N3B 1.292(19) . ?
C2B N2B 1.346(13) . ?
C2B N1B 1.397(10) . ?
N1B H8 0.8600 . ?
N2B H9 0.8600 . ?
N2B H10 0.8600 . ?
O3W H11 0.9584(11) . ?
O3W H12 0.9584(12) . ?

loop_
_geom_hbond_atom_site_label_D
_geom_hbond_atom_site_label_H
_geom_hbond_atom_site_label_A
_geom_hbond_distance_DH
_geom_hbond_distance_HA
_geom_hbond_distance_DA
_geom_hbond_angle_DHA
_geom_hbond_site_symmetry_A
_geom_hbond_publ_flag
O2W H5 N9A 0.9584(16) 1.890(15) 2.833(10) 167(4) . yes
N7A H2 O3W 0.86 1.97 2.828(7) 174.3 . yes
O3W H11 N7B 0.9584(11) 1.88(3) 2.797(7) 160(6) . yes
N2A H3 N3B 0.86 2.19 3.028(8) 163.5 8_556 yes
N1B H8 O1A 0.86 2.11 2.962(16) 171.2 7_566 yes
O3W H12 N7B 0.9584(12) 2.02(3) 2.924(7) 157(7) 1_545 yes

loop_
_geom_torsion_atom_site_label_1
_geom_torsion_atom_site_label_2
_geom_torsion_atom_site_label_3
_geom_torsion_atom_site_label_4
_geom_torsion
_geom_torsion_site_symmetry_1
_geom_torsion_site_symmetry_2
_geom_torsion_site_symmetry_3
_geom_torsion_site_symmetry_4
_geom_torsion_publ_flag
N3A C4A C5A C6A 0.7(11) . . . . ?
N9A C4A C5A C6A 179.1(7) . . . . ?
N3A C4A C5A N7A -179.3(6) . . . . ?
N9A C4A C5A N7A -0.9(8) . . . . ?
N7A C5A C6A O1A 2.9(13) . . . . ?
C4A C5A C6A O1A -177.1(5) . . . . ?
N7A C5A C6A N1A -179.4(6) . . . . ?
C4A C5A C6A N1A 0.6(10) . . . . ?
N7A C8A N9A C4A 0.2(9) . . . . ?
N3A C4A N9A C8A 178.8(6) . . . . ?
C5A C4A N9A C8A 0.4(9) . . . . ?
C6A C5A N7A C8A -179.0(8) . . . . ?
C4A C5A N7A C8A 1.0(7) . . . . ?
N9A C8A N7A C5A -0.8(9) . . . . ?
N2A C2A N1A C6A -176.9(5) . . . . ?
N3A C2A N1A C6A -0.2(10) . . . . ?
O1A C6A N1A C2A 177.1(5) . . . . ?
C5A C6A N1A C2A -0.9(8) . . . . ?
N2A C2A N3A C4A 178.1(5) . . . . ?
N1A C2A N3A C4A 1.3(10) . . . . ?
N2A C2A N3A K1 60.1(6) . . . . ?
N1A C2A N3A K1 -116.7(7) . . . . ?
N2A C2A N3A K1 -29.6(7) . . . 1_545 ?
N1A C2A N3A K1 153.6(5) . . . 1_545 ?
C5A C4A N3A C2A -1.6(9) . . . . ?
N9A C4A N3A C2A -179.7(7) . . . . ?
C5A C4A N3A K1 129.7(6) . . . . ?
N9A C4A N3A K1 -48.4(9) . . . . ?
C5A C4A N3A K1 -149.7(8) . . . 1_545 ?
N9A C4A N3A K1 32.2(9) . . . 1_545 ?
C5A C6A O1A K2 33.1(14) . . . . ?
N1A C6A O1A K2 -144.7(8) . . . . ?
C5A C6A O1A K2 -86.8(8) . . . 1_545 ?
N1A C6A O1A K2 95.4(7) . . . 1_545 ?
N9B C4B C5B C6B -179.1(9) . . . . ?
N3B C4B C5B C6B 0.9(14) . . . . ?
N9B C4B C5B N7B -2.0(10) . . . . ?
N3B C4B C5B N7B 178.0(7) . . . . ?
N7B C5B C6B O1B 2.3(17) . . . . ?
C4B C5B C6B O1B 178.6(7) . . . . ?
N7B C5B C6B N1B -178.3(7) . . . . ?
C4B C5B C6B N1B -2.0(13) . . . . ?
N9B C8B N7B C5B -0.3(9) . . . . ?
C6B C5B N7B C8B 178.0(10) . . . . ?
C4B C5B N7B C8B 1.4(8) . . . . ?
N3B C4B N9B C8B -178.3(7) . . . . ?
C5B C4B N9B C8B 1.7(11) . . . . ?
N3B C4B N9B K1 -21.0(10) . . . 8_465 ?
C5B C4B N9B K1 159.0(6) . . . 8_465 ?
N3B C4B N9B K1 54.3(11) . . . 8_455 ?
C5B C4B N9B K1 -125.7(5) . . . 8_455 ?
N7B C8B N9B C4B -0.9(11) . . . . ?
N7B C8B N9B K1 -119(2) . . . 8_465 ?
N7B C8B N9B K1 126.8(7) . . . 8_455 ?
N2B C2B N3B C4B 178.2(7) . . . . ?
N1B C2B N3B C4B 2.6(13) . . . . ?
N2B C2B N3B K1 -42.9(15) . . . 8_465 ?
N1B C2B N3B K1 141.4(6) . . . 8_465 ?
N9B C4B N3B C2B 179.0(9) . . . . ?
C5B C4B N3B C2B -1.0(13) . . . . ?
N9B C4B N3B K1 22.0(10) . . . 8_465 ?
C5B C4B N3B K1 -158.1(8) . . . 8_465 ?
N3B C2B N1B C6B -4.1(12) . . . . ?
N2B C2B N1B C6B -180.0(6) . . . . ?
O1B C6B N1B C2B -177.0(7) . . . . ?
C5B C6B N1B C2B 3.5(11) . . . . ?
C5B C6B O1B K2 23.2(14) . . . . ?
N1B C6B O1B K2 -156.1(5) . . . . ?
C5B C6B O1B K2 -83.6(9) . . . 1_565 ?
N1B C6B O1B K2 97.0(9) . . . 1_565 ?
C5B C6B O1B K2 150.9(9) . . . 7_566 ?
N1B C6B O1B K2 -28.4(8) . . . 7_566 ?

_cod_database_fobs_code 2312343
